data_7200377
loop_
_publ_author_name
'Jeong, Yong-Chul'
'Park, Dae Gyu'
'Lee, In Su'
'Yang, Sung Ik'
'Ahn, Kwang-Hyun'

_publ_section_title
;
 Highly fluorescent photochromic diarylethene with an excellent fatigue
 property
;
_journal_issue 1
_journal_name_full 'Journal of Materials Chemistry'
_journal_page_first 97
_journal_paper_doi 10.1039/b814040e
_journal_volume 19
_journal_year 2009
_chemical_formula_sum 'C35 H38 F6 O4 S2'
_chemical_formula_weight 700.77
_chemical_name_systematic
;
?
;
_space_group_IT_number 2
_symmetry_cell_setting triclinic
_symmetry_space_group_name_Hall '-P 1'
_symmetry_space_group_name_H-M 'P -1'
_atom_sites_solution_hydrogens geom
_atom_sites_solution_primary direct
_atom_sites_solution_secondary difmap
_audit_creation_method SHELXL-97
_cell_angle_alpha 112.5730(10)
_cell_angle_beta 97.2540(10)
_cell_angle_gamma 98.2730(10)
_cell_formula_units_Z 2
_cell_length_a 10.7844(2)
_cell_length_b 12.9936(2)
_cell_length_c 14.1194(2)
_cell_measurement_reflns_used 7137
_cell_measurement_temperature 295(2)
_cell_measurement_theta_max 27.82
_cell_measurement_theta_min 2.63
_cell_volume 1771.92(5)
_computing_cell_refinement 'Bruker SMART'
_computing_data_collection 'Bruker SMART'
_computing_data_reduction 'Bruker SAINT'
_computing_molecular_graphics 'Bruker SHELXTL'
_computing_publication_material 'Bruker SHELXTL'
_computing_structure_refinement 'SHELXL-97 (Sheldrick, 1997)'
_computing_structure_solution 'SHELXS-97 (Sheldrick, 1990)'
_diffrn_ambient_temperature 295(2)
_diffrn_measured_fraction_theta_full 0.987
_diffrn_measured_fraction_theta_max 0.987
_diffrn_measurement_device_type 'CCD area detector'
_diffrn_measurement_method 'phi and omega scans'
_diffrn_radiation_monochromator graphite
_diffrn_radiation_source 'fine-focus sealed tube'
_diffrn_radiation_type MoK\a
_diffrn_radiation_wavelength 0.71073
_diffrn_reflns_av_R_equivalents 0.0229
_diffrn_reflns_av_sigmaI/netI 0.0231
_diffrn_reflns_limit_h_max 14
_diffrn_reflns_limit_h_min -13
_diffrn_reflns_limit_k_max 17
_diffrn_reflns_limit_k_min -17
_diffrn_reflns_limit_l_max 18
_diffrn_reflns_limit_l_min -18
_diffrn_reflns_number 34163
_diffrn_reflns_theta_full 28.36
_diffrn_reflns_theta_max 28.36
_diffrn_reflns_theta_min 1.59
_exptl_absorpt_coefficient_mu 0.218
_exptl_absorpt_correction_T_max 0.9537
_exptl_absorpt_correction_T_min 0.9084
_exptl_absorpt_correction_type none
_exptl_crystal_colour white
_exptl_crystal_density_diffrn 1.313
_exptl_crystal_density_method 'not measured'
_exptl_crystal_description block
_exptl_crystal_F_000 732
_exptl_crystal_size_max 0.45
_exptl_crystal_size_mid 0.30
_exptl_crystal_size_min 0.22
_refine_diff_density_max 1.232
_refine_diff_density_min -0.495
_refine_diff_density_rms 0.071
_refine_ls_extinction_method none
_refine_ls_goodness_of_fit_ref 1.059
_refine_ls_hydrogen_treatment constr
_refine_ls_matrix_type full
_refine_ls_number_parameters 424
_refine_ls_number_reflns 8744
_refine_ls_number_restraints 12
_refine_ls_restrained_S_all 1.069
_refine_ls_R_factor_all 0.1000
_refine_ls_R_factor_gt 0.0780
_refine_ls_shift/su_max 0.026
_refine_ls_shift/su_mean 0.003
_refine_ls_structure_factor_coef Fsqd
_refine_ls_weighting_details 'calc w=1/[\s^2^(Fo^2^)+(0.1447P)^2^+1.0910P] where P=(Fo^2^+2Fc^2^)/3'
_refine_ls_weighting_scheme calc
_refine_ls_wR_factor_gt 0.2366
_refine_ls_wR_factor_ref 0.2601
_reflns_number_gt 6295
_reflns_number_total 8744
_reflns_threshold_expression >2sigma(I)
_cod_data_source_file b814040e.txt
_cod_data_source_block HBTFO4
_cod_depositor_comments
;
The following automatic conversions were performed:
'_symmetry_cell_setting' value 'Triclinic' changed to 'triclinic'
according to '/home/saulius/struct/CIF-dictionaries/cif_core.dic'
dictionary named 'cif_core.dic' version 2.4.1 from 2010-06-29.

Automatic conversion script
Id: cif_fix_enum 1527 2010-12-29 10:47:43Z saulius 
;
_cod_original_sg_symbol_H-M P-1
_cod_database_code 7200377

loop_
_symmetry_equiv_pos_as_xyz
'x, y, z'
'-x, -y, -z'

loop_
_atom_site_label
_atom_site_type_symbol
_atom_site_fract_x
_atom_site_fract_y
_atom_site_fract_z
_atom_site_U_iso_or_equiv
_atom_site_adp_type
_atom_site_occupancy
_atom_site_symmetry_multiplicity
_atom_site_calc_flag
_atom_site_refinement_flags
_atom_site_disorder_assembly
_atom_site_disorder_group
S1 S 1.06177(7) 0.84575(6) 0.09719(6) 0.0496(2) Uani 1 1 d . . .
S2 S 0.74308(7) 0.92553(7) 0.46817(6) 0.0573(2) Uani 1 1 d . . .
F1 F 0.9022(3) 0.4676(2) 0.0501(3) 0.1116(11) Uani 1 1 d . . .
F2 F 0.7074(3) 0.4560(2) -0.00870(18) 0.1098(10) Uani 1 1 d . . .
F3 F 0.8573(4) 0.4250(3) 0.2045(3) 0.1182(10) Uani 1 1 d . . .
F4 F 0.6783(3) 0.33667(18) 0.1031(2) 0.1055(10) Uani 1 1 d . . .
F5 F 0.7162(3) 0.5238(2) 0.3204(2) 0.1101(10) Uani 1 1 d . . .
F6 F 0.5664(2) 0.5044(2) 0.1979(3) 0.1102(10) Uani 1 1 d . . .
O1 O 1.1662(2) 0.8030(2) 0.0534(2) 0.0694(7) Uani 1 1 d . . .
O2 O 1.0830(3) 0.9648(2) 0.1613(2) 0.0753(7) Uani 1 1 d . . .
O3 O 0.8440(2) 1.0215(2) 0.4924(2) 0.0793(8) Uani 1 1 d . . .
O4 O 0.6824(3) 0.9206(3) 0.55131(19) 0.0817(8) Uani 1 1 d . . .
C1 C 1.4940(7) 0.6904(7) 0.6214(5) 0.139(3) Uani 1 1 d D . .
H1B H 1.4594 0.7046 0.6835 0.209 Uiso 1 1 calc R . .
H1C H 1.5576 0.7556 0.6318 0.209 Uiso 1 1 calc R . .
H1D H 1.5322 0.6250 0.6064 0.209 Uiso 1 1 calc R . .
C2 C 1.3883(8) 0.6683(9) 0.5308(6) 0.166(3) Uani 1 1 d D . .
H2B H 1.3214 0.6067 0.5256 0.199 Uiso 1 1 calc R . .
H2C H 1.3522 0.7358 0.5467 0.199 Uiso 1 1 calc R . .
C3 C 1.4219(10) 0.6408(9) 0.4354(6) 0.184(4) Uani 1 1 d D . .
H3B H 1.4624 0.5759 0.4219 0.221 Uiso 1 1 calc R . .
H3C H 1.4861 0.7041 0.4404 0.221 Uiso 1 1 calc R . .
C4 C 1.3149(8) 0.6115(6) 0.3385(5) 0.146(3) Uani 1 1 d D . .
H4B H 1.3526 0.5917 0.2766 0.176 Uiso 1 1 calc R . .
H4C H 1.2528 0.5451 0.3298 0.176 Uiso 1 1 calc R . .
C5 C 1.2487(5) 0.7039(4) 0.3456(4) 0.0924(14) Uani 1 1 d D . .
H5A H 1.3118 0.7736 0.3659 0.111 Uiso 1 1 calc R . .
H5B H 1.1993 0.7151 0.4003 0.111 Uiso 1 1 calc R . .
C6 C 1.1596(5) 0.6828(4) 0.2444(3) 0.0880(13) Uani 1 1 d D . .
H6A H 1.2094 0.6802 0.1912 0.106 Uiso 1 1 calc R . .
H6B H 1.1011 0.6097 0.2198 0.106 Uiso 1 1 calc R . .
C7 C 1.0849(3) 0.7748(3) 0.2603(2) 0.0573(7) Uani 1 1 d D . .
H7A H 1.0328 0.7742 0.3114 0.069 Uiso 1 1 calc R . .
H7B H 1.1445 0.8478 0.2896 0.069 Uiso 1 1 calc R . .
C8 C 1.0003(3) 0.7654(2) 0.1646(2) 0.0447(6) Uani 1 1 d . . .
C9 C 0.9213(3) 0.7988(3) 0.0011(2) 0.0489(6) Uani 1 1 d . . .
C10 C 0.8964(4) 0.8338(3) -0.0788(3) 0.0643(8) Uani 1 1 d . . .
H10A H 0.9567 0.8860 -0.0883 0.077 Uiso 1 1 calc R . .
C11 C 0.7770(4) 0.7871(4) -0.1445(3) 0.0785(11) Uani 1 1 d . . .
H11A H 0.7561 0.8084 -0.1993 0.094 Uiso 1 1 calc R . .
C12 C 0.6896(4) 0.7103(4) -0.1296(3) 0.0814(12) Uani 1 1 d . . .
H12A H 0.6107 0.6794 -0.1753 0.098 Uiso 1 1 calc R . .
C13 C 0.7160(3) 0.6772(3) -0.0475(3) 0.0638(9) Uani 1 1 d . . .
H13A H 0.6551 0.6260 -0.0375 0.077 Uiso 1 1 calc R . .
C14 C 0.8348(3) 0.7222(2) 0.0189(2) 0.0472(6) Uani 1 1 d . . .
C15 C 0.8832(3) 0.7046(2) 0.1136(2) 0.0421(5) Uani 1 1 d . . .
C16 C 0.8108(3) 0.6204(2) 0.1444(2) 0.0428(6) Uani 1 1 d . . .
C17 C 0.7977(3) 0.4939(3) 0.0808(2) 0.0571(8) Uani 1 1 d . . .
C18 C 0.7496(4) 0.4384(3) 0.1481(3) 0.0746(11) Uani 1 1 d . . .
C19 C 0.6937(3) 0.5269(3) 0.2268(3) 0.0592(8) Uani 1 1 d . . .
C20 C 0.7536(2) 0.6381(2) 0.2257(2) 0.0436(6) Uani 1 1 d . . .
C21 C 0.7347(2) 0.7460(2) 0.3035(2) 0.0446(6) Uani 1 1 d . . .
C22 C 0.6351(3) 0.8041(2) 0.2750(2) 0.0483(6) Uani 1 1 d . . .
C23 C 0.5507(3) 0.7693(3) 0.1813(3) 0.0611(8) Uani 1 1 d . . .
H23A H 0.5534 0.7031 0.1248 0.073 Uiso 1 1 calc R . .
C24 C 0.4631(3) 0.8329(4) 0.1722(3) 0.0740(10) Uani 1 1 d . . .
H24A H 0.4080 0.8112 0.1084 0.089 Uiso 1 1 calc R . .
C25 C 0.4556(4) 0.9301(4) 0.2577(3) 0.0748(10) Uani 1 1 d . . .
H25A H 0.3928 0.9704 0.2512 0.090 Uiso 1 1 calc R . .
C26 C 0.5397(3) 0.9672(3) 0.3514(3) 0.0655(9) Uani 1 1 d . . .
H26A H 0.5369 1.0334 0.4081 0.079 Uiso 1 1 calc R . .
C27 C 0.6285(3) 0.9023(3) 0.3583(2) 0.0538(7) Uani 1 1 d . . .
C28 C 0.7974(3) 0.7970(2) 0.4040(2) 0.0489(6) Uani 1 1 d . . .
C29 C 0.9005(3) 0.7678(3) 0.4628(2) 0.0563(7) Uani 1 1 d D . .
H29A H 0.9728 0.8320 0.4924 0.068 Uiso 1 1 calc R . .
H29B H 0.9285 0.7038 0.4141 0.068 Uiso 1 1 calc R . .
C30 C 0.8615(4) 0.7371(4) 0.5516(3) 0.0788(11) Uani 1 1 d D . .
H30A H 0.8291 0.7989 0.5990 0.095 Uiso 1 1 calc R . .
H30B H 0.7939 0.6692 0.5224 0.095 Uiso 1 1 calc R . .
C31 C 0.9771(6) 0.7161(6) 0.6126(4) 0.121(2) Uani 1 1 d D . .
H31A H 1.0197 0.6656 0.5635 0.146 Uiso 1 1 calc R . .
H31B H 0.9472 0.6787 0.6557 0.146 Uiso 1 1 calc R . .
C32 C 1.0758(6) 0.8310(6) 0.6846(5) 0.1147(18) Uani 1 1 d D . .
H32A H 1.1136 0.8602 0.6388 0.138 Uiso 1 1 calc R . .
H32B H 1.0272 0.8852 0.7221 0.138 Uiso 1 1 calc R . .
C33 C 1.1818(9) 0.8321(7) 0.7627(5) 0.150(3) Uani 1 1 d D . .
H33A H 1.2396 0.7886 0.7254 0.180 Uiso 1 1 calc R . .
H33B H 1.1465 0.7927 0.8025 0.180 Uiso 1 1 calc R . .
C34 C 1.2600(7) 0.9490(8) 0.8400(8) 0.155(3) Uani 1 1 d D . .
H34A H 1.2997 0.9865 0.8005 0.186 Uiso 1 1 calc R . .
H34B H 1.2015 0.9942 0.8741 0.186 Uiso 1 1 calc R . .
C35 C 1.3544(12) 0.9507(9) 0.9167(8) 0.203(4) Uani 1 1 d D . .
H35A H 1.3916 1.0282 0.9642 0.305 Uiso 1 1 calc R . .
H35B H 1.4193 0.9148 0.8850 0.305 Uiso 1 1 calc R . .
H35C H 1.3179 0.9102 0.9544 0.305 Uiso 1 1 calc R . .

loop_
_atom_site_aniso_label
_atom_site_aniso_U_11
_atom_site_aniso_U_22
_atom_site_aniso_U_33
_atom_site_aniso_U_23
_atom_site_aniso_U_13
_atom_site_aniso_U_12
S1 0.0466(4) 0.0474(4) 0.0524(4) 0.0227(3) 0.0057(3) -0.0005(3)
S2 0.0513(4) 0.0540(4) 0.0459(4) -0.0012(3) 0.0105(3) 0.0093(3)
F1 0.114(2) 0.0514(12) 0.160(3) 0.0140(14) 0.086(2) 0.0194(12)
F2 0.177(3) 0.0570(13) 0.0544(12) 0.0017(10) -0.0113(15) -0.0084(15)
F3 0.141(3) 0.110(2) 0.132(3) 0.068(2) 0.037(2) 0.053(2)
F4 0.149(2) 0.0398(11) 0.1086(19) 0.0084(11) 0.0644(18) -0.0109(12)
F5 0.181(3) 0.0751(16) 0.0730(15) 0.0385(13) 0.0370(17) -0.0089(17)
F6 0.0665(14) 0.0719(15) 0.175(3) 0.0340(17) 0.0457(17) -0.0095(12)
O1 0.0468(12) 0.0944(19) 0.0789(16) 0.0471(15) 0.0188(11) 0.0122(12)
O2 0.0879(18) 0.0479(13) 0.0763(16) 0.0231(12) 0.0015(13) -0.0078(12)
O3 0.0647(15) 0.0550(14) 0.0797(17) -0.0037(12) 0.0025(12) -0.0049(11)
O4 0.0814(17) 0.104(2) 0.0522(13) 0.0129(13) 0.0284(12) 0.0363(16)
C1 0.130(5) 0.190(7) 0.111(4) 0.084(5) -0.010(4) 0.039(5)
C2 0.148(6) 0.248(10) 0.116(5) 0.087(6) 0.005(5) 0.066(7)
C3 0.222(9) 0.240(10) 0.128(6) 0.085(7) 0.021(6) 0.149(9)
C4 0.186(7) 0.140(6) 0.106(4) 0.040(4) -0.012(4) 0.079(5)
C5 0.103(3) 0.103(3) 0.073(3) 0.038(2) -0.002(2) 0.037(3)
C6 0.108(3) 0.079(3) 0.066(2) 0.024(2) -0.012(2) 0.028(2)
C7 0.0581(17) 0.0663(19) 0.0394(14) 0.0187(13) 0.0024(12) 0.0040(14)
C8 0.0508(14) 0.0400(13) 0.0388(12) 0.0130(10) 0.0087(11) 0.0051(11)
C9 0.0495(15) 0.0512(15) 0.0474(14) 0.0228(12) 0.0078(12) 0.0082(12)
C10 0.068(2) 0.071(2) 0.0618(19) 0.0382(17) 0.0105(16) 0.0091(16)
C11 0.073(2) 0.103(3) 0.069(2) 0.053(2) 0.0003(18) 0.008(2)
C12 0.067(2) 0.102(3) 0.069(2) 0.046(2) -0.0124(18) -0.005(2)
C13 0.0519(17) 0.076(2) 0.0580(18) 0.0312(17) -0.0008(14) -0.0050(15)
C14 0.0486(15) 0.0475(14) 0.0429(13) 0.0179(11) 0.0079(11) 0.0052(11)
C15 0.0464(13) 0.0387(13) 0.0368(12) 0.0118(10) 0.0093(10) 0.0047(10)
C16 0.0464(14) 0.0373(13) 0.0380(12) 0.0106(10) 0.0079(10) 0.0032(10)
C17 0.0686(19) 0.0412(15) 0.0508(16) 0.0069(12) 0.0231(14) 0.0029(13)
C18 0.101(3) 0.0398(16) 0.079(2) 0.0176(16) 0.038(2) 0.0046(17)
C19 0.069(2) 0.0472(16) 0.0551(17) 0.0161(13) 0.0237(15) -0.0028(14)
C20 0.0403(13) 0.0401(13) 0.0426(13) 0.0111(10) 0.0084(10) 0.0017(10)
C21 0.0400(13) 0.0434(13) 0.0412(13) 0.0085(11) 0.0117(10) 0.0030(10)
C22 0.0419(13) 0.0462(14) 0.0480(14) 0.0105(12) 0.0112(11) 0.0055(11)
C23 0.0514(17) 0.0643(19) 0.0518(17) 0.0100(14) 0.0040(13) 0.0086(14)
C24 0.0543(19) 0.084(3) 0.072(2) 0.024(2) -0.0005(16) 0.0151(18)
C25 0.0555(19) 0.076(2) 0.091(3) 0.029(2) 0.0127(18) 0.0244(18)
C26 0.0568(18) 0.0584(19) 0.073(2) 0.0141(16) 0.0187(16) 0.0192(15)
C27 0.0460(15) 0.0501(16) 0.0545(16) 0.0093(13) 0.0130(12) 0.0087(12)
C28 0.0443(14) 0.0496(15) 0.0415(13) 0.0080(11) 0.0119(11) 0.0030(11)
C29 0.0512(16) 0.0652(19) 0.0482(15) 0.0183(14) 0.0122(12) 0.0109(14)
C30 0.075(2) 0.104(3) 0.065(2) 0.043(2) 0.0181(18) 0.015(2)
C31 0.148(5) 0.172(6) 0.096(4) 0.093(4) 0.049(4) 0.064(5)
C32 0.105(4) 0.125(5) 0.111(4) 0.051(4) 0.019(3) 0.010(4)
C33 0.258(10) 0.148(6) 0.082(4) 0.065(4) 0.057(5) 0.090(7)
C34 0.102(5) 0.185(8) 0.197(9) 0.122(8) 0.001(5) -0.012(5)
C35 0.236(11) 0.174(9) 0.178(9) 0.076(8) 0.023(9) -0.020(8)

loop_
_atom_type_symbol
_atom_type_description
_atom_type_scat_dispersion_real
_atom_type_scat_dispersion_imag
_atom_type_scat_source
C C 0.0033 0.0016 'International Tables Vol C Tables 4.2.6.8 and 6.1.1.4'
H H 0.0000 0.0000 'International Tables Vol C Tables 4.2.6.8 and 6.1.1.4'
O O 0.0106 0.0060 'International Tables Vol C Tables 4.2.6.8 and 6.1.1.4'
F F 0.0171 0.0103 'International Tables Vol C Tables 4.2.6.8 and 6.1.1.4'
S S 0.1246 0.1234 'International Tables Vol C Tables 4.2.6.8 and 6.1.1.4'

loop_
_geom_angle_atom_site_label_1
_geom_angle_atom_site_label_2
_geom_angle_atom_site_label_3
_geom_angle
_geom_angle_site_symmetry_1
_geom_angle_site_symmetry_3
_geom_angle_publ_flag
O2 S1 O1 117.52(17) . . ?
O2 S1 C9 111.79(16) . . ?
O1 S1 C9 111.19(15) . . ?
O2 S1 C8 110.28(15) . . ?
O1 S1 C8 110.02(14) . . ?
C9 S1 C8 93.46(13) . . ?
O3 S2 O4 117.64(17) . . ?
O3 S2 C27 111.87(18) . . ?
O4 S2 C27 110.54(16) . . ?
O3 S2 C28 109.32(15) . . ?
O4 S2 C28 111.06(17) . . ?
C27 S2 C28 93.87(14) . . ?
C2 C1 H1B 109.5 . . ?
C2 C1 H1C 109.5 . . ?
H1B C1 H1C 109.5 . . ?
C2 C1 H1D 109.5 . . ?
H1B C1 H1D 109.5 . . ?
H1C C1 H1D 109.5 . . ?
C3 C2 C1 116.2(7) . . ?
C3 C2 H2B 108.2 . . ?
C1 C2 H2B 108.2 . . ?
C3 C2 H2C 108.2 . . ?
C1 C2 H2C 108.2 . . ?
H2B C2 H2C 107.4 . . ?
C2 C3 C4 118.2(8) . . ?
C2 C3 H3B 107.8 . . ?
C4 C3 H3B 107.8 . . ?
C2 C3 H3C 107.8 . . ?
C4 C3 H3C 107.8 . . ?
H3B C3 H3C 107.1 . . ?
C5 C4 C3 114.1(6) . . ?
C5 C4 H4B 108.7 . . ?
C3 C4 H4B 108.7 . . ?
C5 C4 H4C 108.7 . . ?
C3 C4 H4C 108.7 . . ?
H4B C4 H4C 107.6 . . ?
C4 C5 C6 114.0(4) . . ?
C4 C5 H5A 108.8 . . ?
C6 C5 H5A 108.8 . . ?
C4 C5 H5B 108.7 . . ?
C6 C5 H5B 108.8 . . ?
H5A C5 H5B 107.6 . . ?
C7 C6 C5 111.1(3) . . ?
C7 C6 H6A 109.4 . . ?
C5 C6 H6A 109.4 . . ?
C7 C6 H6B 109.4 . . ?
C5 C6 H6B 109.4 . . ?
H6A C6 H6B 108.0 . . ?
C8 C7 C6 115.2(3) . . ?
C8 C7 H7A 108.5 . . ?
C6 C7 H7A 108.5 . . ?
C8 C7 H7B 108.5 . . ?
C6 C7 H7B 108.5 . . ?
H7A C7 H7B 107.5 . . ?
C15 C8 C7 133.1(3) . . ?
C15 C8 S1 109.8(2) . . ?
C7 C8 S1 117.1(2) . . ?
C10 C9 C14 123.9(3) . . ?
C10 C9 S1 126.6(3) . . ?
C14 C9 S1 109.4(2) . . ?
C9 C10 C11 116.7(3) . . ?
C9 C10 H10A 121.7 . . ?
C11 C10 H10A 121.7 . . ?
C12 C11 C10 120.9(3) . . ?
C12 C11 H11A 119.6 . . ?
C10 C11 H11A 119.6 . . ?
C11 C12 C13 121.5(3) . . ?
C11 C12 H12A 119.2 . . ?
C13 C12 H12A 119.2 . . ?
C14 C13 C12 118.7(3) . . ?
C14 C13 H13A 120.6 . . ?
C12 C13 H13A 120.6 . . ?
C9 C14 C13 118.3(3) . . ?
C9 C14 C15 112.8(2) . . ?
C13 C14 C15 128.8(3) . . ?
C8 C15 C16 122.9(2) . . ?
C8 C15 C14 114.4(2) . . ?
C16 C15 C14 122.5(2) . . ?
C20 C16 C15 129.3(2) . . ?
C20 C16 C17 110.6(2) . . ?
C15 C16 C17 120.1(2) . . ?
F1 C17 F2 105.4(3) . . ?
F1 C17 C18 114.8(3) . . ?
F2 C17 C18 107.5(3) . . ?
F1 C17 C16 113.3(3) . . ?
F2 C17 C16 111.0(3) . . ?
C18 C17 C16 104.8(2) . . ?
F4 C18 F3 103.9(3) . . ?
F4 C18 C17 118.6(3) . . ?
F3 C18 C17 106.3(3) . . ?
F4 C18 C19 115.4(3) . . ?
F3 C18 C19 106.5(3) . . ?
C17 C18 C19 105.2(3) . . ?
F5 C19 F6 105.6(3) . . ?
F5 C19 C20 113.9(3) . . ?
F6 C19 C20 111.4(3) . . ?
F5 C19 C18 111.3(3) . . ?
F6 C19 C18 110.3(3) . . ?
C20 C19 C18 104.5(2) . . ?
C16 C20 C21 129.3(3) . . ?
C16 C20 C19 110.7(2) . . ?
C21 C20 C19 119.7(2) . . ?
C28 C21 C20 124.8(3) . . ?
C28 C21 C22 114.9(2) . . ?
C20 C21 C22 120.2(2) . . ?
C23 C22 C27 119.2(3) . . ?
C23 C22 C21 128.5(3) . . ?
C27 C22 C21 112.3(3) . . ?
C24 C23 C22 119.6(3) . . ?
C24 C23 H23A 120.2 . . ?
C22 C23 H23A 120.2 . . ?
C23 C24 C25 120.5(4) . . ?
C23 C24 H24A 119.8 . . ?
C25 C24 H24A 119.8 . . ?
C26 C25 C24 121.0(3) . . ?
C26 C25 H25A 119.5 . . ?
C24 C25 H25A 119.5 . . ?
C25 C26 C27 117.4(3) . . ?
C25 C26 H26A 121.3 . . ?
C27 C26 H26A 121.3 . . ?
C22 C27 C26 122.4(3) . . ?
C22 C27 S2 110.1(2) . . ?
C26 C27 S2 127.5(3) . . ?
C21 C28 C29 131.8(3) . . ?
C21 C28 S2 108.8(2) . . ?
C29 C28 S2 119.3(2) . . ?
C28 C29 C30 114.3(3) . . ?
C28 C29 H29A 108.7 . . ?
C30 C29 H29A 108.7 . . ?
C28 C29 H29B 108.7 . . ?
C30 C29 H29B 108.7 . . ?
H29A C29 H29B 107.6 . . ?
C31 C30 C29 110.5(3) . . ?
C31 C30 H30A 109.6 . . ?
C29 C30 H30A 109.6 . . ?
C31 C30 H30B 109.6 . . ?
C29 C30 H30B 109.6 . . ?
H30A C30 H30B 108.1 . . ?
C30 C31 C32 111.8(5) . . ?
C30 C31 H31A 109.3 . . ?
C32 C31 H31A 109.3 . . ?
C30 C31 H31B 109.3 . . ?
C32 C31 H31B 109.3 . . ?
H31A C31 H31B 107.9 . . ?
C33 C32 C31 120.3(6) . . ?
C33 C32 H32A 107.2 . . ?
C31 C32 H32A 107.2 . . ?
C33 C32 H32B 107.2 . . ?
C31 C32 H32B 107.2 . . ?
H32A C32 H32B 106.9 . . ?
C32 C33 C34 116.7(6) . . ?
C32 C33 H33A 108.1 . . ?
C34 C33 H33A 108.1 . . ?
C32 C33 H33B 108.1 . . ?
C34 C33 H33B 108.1 . . ?
H33A C33 H33B 107.3 . . ?
C35 C34 C33 116.8(8) . . ?
C35 C34 H34A 108.1 . . ?
C33 C34 H34A 108.1 . . ?
C35 C34 H34B 108.1 . . ?
C33 C34 H34B 108.1 . . ?
H34A C34 H34B 107.3 . . ?
C34 C35 H35A 109.5 . . ?
C34 C35 H35B 109.5 . . ?
H35A C35 H35B 109.5 . . ?
C34 C35 H35C 109.5 . . ?
H35A C35 H35C 109.5 . . ?
H35B C35 H35C 109.5 . . ?

loop_
_geom_bond_atom_site_label_1
_geom_bond_atom_site_label_2
_geom_bond_distance
_geom_bond_site_symmetry_2
_geom_bond_publ_flag
S1 O2 1.427(3) . ?
S1 O1 1.432(3) . ?
S1 C9 1.758(3) . ?
S1 C8 1.777(3) . ?
S2 O3 1.430(3) . ?
S2 O4 1.432(3) . ?
S2 C27 1.753(3) . ?
S2 C28 1.791(3) . ?
F1 C17 1.302(4) . ?
F2 C17 1.365(4) . ?
F3 C18 1.395(6) . ?
F4 C18 1.296(4) . ?
F5 C19 1.329(4) . ?
F6 C19 1.337(4) . ?
C1 C2 1.507(8) . ?
C1 H1B 0.9600 . ?
C1 H1C 0.9600 . ?
C1 H1D 0.9600 . ?
C2 C3 1.365(10) . ?
C2 H2B 0.9700 . ?
C2 H2C 0.9700 . ?
C3 C4 1.556(9) . ?
C3 H3B 0.9700 . ?
C3 H3C 0.9700 . ?
C4 C5 1.461(7) . ?
C4 H4B 0.9700 . ?
C4 H4C 0.9700 . ?
C5 C6 1.523(5) . ?
C5 H5A 0.9700 . ?
C5 H5B 0.9700 . ?
C6 C7 1.498(5) . ?
C6 H6A 0.9700 . ?
C6 H6B 0.9700 . ?
C7 C8 1.484(4) . ?
C7 H7A 0.9700 . ?
C7 H7B 0.9700 . ?
C8 C15 1.335(4) . ?
C9 C10 1.379(4) . ?
C9 C14 1.381(4) . ?
C10 C11 1.389(5) . ?
C10 H10A 0.9300 . ?
C11 C12 1.367(6) . ?
C11 H11A 0.9300 . ?
C12 C13 1.394(5) . ?
C12 H12A 0.9300 . ?
C13 C14 1.387(4) . ?
C13 H13A 0.9300 . ?
C14 C15 1.485(4) . ?
C15 C16 1.483(4) . ?
C16 C20 1.330(4) . ?
C16 C17 1.515(4) . ?
C17 C18 1.495(5) . ?
C18 C19 1.519(5) . ?
C19 C20 1.503(4) . ?
C20 C21 1.472(4) . ?
C21 C28 1.349(4) . ?
C21 C22 1.497(4) . ?
C22 C23 1.378(4) . ?
C22 C27 1.383(4) . ?
C23 C24 1.367(5) . ?
C23 H23A 0.9300 . ?
C24 C25 1.394(6) . ?
C24 H24A 0.9300 . ?
C25 C26 1.374(5) . ?
C25 H25A 0.9300 . ?
C26 C27 1.382(5) . ?
C26 H26A 0.9300 . ?
C28 C29 1.483(4) . ?
C29 C30 1.542(5) . ?
C29 H29A 0.9700 . ?
C29 H29B 0.9700 . ?
C30 C31 1.542(7) . ?
C30 H30A 0.9700 . ?
C30 H30B 0.9700 . ?
C31 C32 1.581(8) . ?
C31 H31A 0.9700 . ?
C31 H31B 0.9700 . ?
C32 C33 1.479(8) . ?
C32 H32A 0.9700 . ?
C32 H32B 0.9700 . ?
C33 C34 1.528(10) . ?
C33 H33A 0.9700 . ?
C33 H33B 0.9700 . ?
C34 C35 1.381(10) . ?
C34 H34A 0.9700 . ?
C34 H34B 0.9700 . ?
C35 H35A 0.9600 . ?
C35 H35B 0.9600 . ?
C35 H35C 0.9600 . ?

loop_
_geom_torsion_atom_site_label_1
_geom_torsion_atom_site_label_2
_geom_torsion_atom_site_label_3
_geom_torsion_atom_site_label_4
_geom_torsion
_geom_torsion_site_symmetry_1
_geom_torsion_site_symmetry_2
_geom_torsion_site_symmetry_3
_geom_torsion_site_symmetry_4
_geom_torsion_publ_flag
C1 C2 C3 C4 177.1(8) . . . . ?
C2 C3 C4 C5 60.2(13) . . . . ?
C3 C4 C5 C6 170.6(7) . . . . ?
C4 C5 C6 C7 174.1(6) . . . . ?
C5 C6 C7 C8 176.8(4) . . . . ?
C6 C7 C8 C15 82.0(5) . . . . ?
C6 C7 C8 S1 -95.9(4) . . . . ?
O2 S1 C8 C15 117.0(2) . . . . ?
O1 S1 C8 C15 -111.7(2) . . . . ?
C9 S1 C8 C15 2.3(2) . . . . ?
O2 S1 C8 C7 -64.5(3) . . . . ?
O1 S1 C8 C7 66.7(3) . . . . ?
C9 S1 C8 C7 -179.3(2) . . . . ?
O2 S1 C9 C10 62.5(4) . . . . ?
O1 S1 C9 C10 -71.0(3) . . . . ?
C8 S1 C9 C10 176.0(3) . . . . ?
O2 S1 C9 C14 -115.6(2) . . . . ?
O1 S1 C9 C14 110.9(2) . . . . ?
C8 S1 C9 C14 -2.1(2) . . . . ?
C14 C9 C10 C11 -0.5(6) . . . . ?
S1 C9 C10 C11 -178.4(3) . . . . ?
C9 C10 C11 C12 -0.1(6) . . . . ?
C10 C11 C12 C13 1.0(7) . . . . ?
C11 C12 C13 C14 -1.2(7) . . . . ?
C10 C9 C14 C13 0.3(5) . . . . ?
S1 C9 C14 C13 178.5(3) . . . . ?
C10 C9 C14 C15 -176.7(3) . . . . ?
S1 C9 C14 C15 1.5(3) . . . . ?
C12 C13 C14 C9 0.6(5) . . . . ?
C12 C13 C14 C15 177.0(4) . . . . ?
C7 C8 C15 C16 -3.9(5) . . . . ?
S1 C8 C15 C16 174.1(2) . . . . ?
C7 C8 C15 C14 -179.9(3) . . . . ?
S1 C8 C15 C14 -1.8(3) . . . . ?
C9 C14 C15 C8 0.2(4) . . . . ?
C13 C14 C15 C8 -176.3(3) . . . . ?
C9 C14 C15 C16 -175.8(3) . . . . ?
C13 C14 C15 C16 7.7(5) . . . . ?
C8 C15 C16 C20 73.4(4) . . . . ?
C14 C15 C16 C20 -111.0(3) . . . . ?
C8 C15 C16 C17 -104.7(3) . . . . ?
C14 C15 C16 C17 70.9(4) . . . . ?
C20 C16 C17 F1 -138.0(3) . . . . ?
C15 C16 C17 F1 40.4(4) . . . . ?
C20 C16 C17 F2 103.7(3) . . . . ?
C15 C16 C17 F2 -77.9(3) . . . . ?
C20 C16 C17 C18 -12.1(4) . . . . ?
C15 C16 C17 C18 166.3(3) . . . . ?
F1 C17 C18 F4 -84.8(5) . . . . ?
F2 C17 C18 F4 32.1(5) . . . . ?
C16 C17 C18 F4 150.3(4) . . . . ?
F1 C17 C18 F3 31.6(4) . . . . ?
F2 C17 C18 F3 148.5(3) . . . . ?
C16 C17 C18 F3 -93.4(3) . . . . ?
F1 C17 C18 C19 144.3(3) . . . . ?
F2 C17 C18 C19 -98.8(3) . . . . ?
C16 C17 C18 C19 19.3(4) . . . . ?
F4 C18 C19 F5 84.2(5) . . . . ?
F3 C18 C19 F5 -30.5(4) . . . . ?
C17 C18 C19 F5 -143.0(3) . . . . ?
F4 C18 C19 F6 -32.6(5) . . . . ?
F3 C18 C19 F6 -147.3(3) . . . . ?
C17 C18 C19 F6 100.1(4) . . . . ?
F4 C18 C19 C20 -152.5(4) . . . . ?
F3 C18 C19 C20 92.8(3) . . . . ?
C17 C18 C19 C20 -19.7(4) . . . . ?
C15 C16 C20 C21 6.4(5) . . . . ?
C17 C16 C20 C21 -175.3(3) . . . . ?
C15 C16 C20 C19 -178.9(3) . . . . ?
C17 C16 C20 C19 -0.7(4) . . . . ?
F5 C19 C20 C16 134.6(3) . . . . ?
F6 C19 C20 C16 -106.2(3) . . . . ?
C18 C19 C20 C16 12.9(4) . . . . ?
F5 C19 C20 C21 -50.2(4) . . . . ?
F6 C19 C20 C21 69.1(4) . . . . ?
C18 C19 C20 C21 -171.8(3) . . . . ?
C16 C20 C21 C28 -107.8(4) . . . . ?
C19 C20 C21 C28 77.9(4) . . . . ?
C16 C20 C21 C22 75.6(4) . . . . ?
C19 C20 C21 C22 -98.6(3) . . . . ?
C28 C21 C22 C23 -175.6(3) . . . . ?
C20 C21 C22 C23 1.2(5) . . . . ?
C28 C21 C22 C27 1.5(4) . . . . ?
C20 C21 C22 C27 178.4(3) . . . . ?
C27 C22 C23 C24 0.6(5) . . . . ?
C21 C22 C23 C24 177.6(3) . . . . ?
C22 C23 C24 C25 -2.2(6) . . . . ?
C23 C24 C25 C26 3.1(7) . . . . ?
C24 C25 C26 C27 -2.1(6) . . . . ?
C23 C22 C27 C26 0.3(5) . . . . ?
C21 C22 C27 C26 -177.1(3) . . . . ?
C23 C22 C27 S2 178.7(2) . . . . ?
C21 C22 C27 S2 1.2(3) . . . . ?
C25 C26 C27 C22 0.5(5) . . . . ?
C25 C26 C27 S2 -177.6(3) . . . . ?
O3 S2 C27 C22 110.0(3) . . . . ?
O4 S2 C27 C22 -116.9(3) . . . . ?
C28 S2 C27 C22 -2.7(2) . . . . ?
O3 S2 C27 C26 -71.8(4) . . . . ?
O4 S2 C27 C26 61.4(4) . . . . ?
C28 S2 C27 C26 175.6(3) . . . . ?
C20 C21 C28 C29 3.3(5) . . . . ?
C22 C21 C28 C29 180.0(3) . . . . ?
C20 C21 C28 S2 179.9(2) . . . . ?
C22 C21 C28 S2 -3.4(3) . . . . ?
O3 S2 C28 C21 -111.3(2) . . . . ?
O4 S2 C28 C21 117.2(2) . . . . ?
C27 S2 C28 C21 3.5(2) . . . . ?
O3 S2 C28 C29 65.8(3) . . . . ?
O4 S2 C28 C29 -65.6(3) . . . . ?
C27 S2 C28 C29 -179.4(2) . . . . ?
C21 C28 C29 C30 -115.5(4) . . . . ?
S2 C28 C29 C30 68.2(4) . . . . ?
C28 C29 C30 C31 -176.2(4) . . . . ?
C29 C30 C31 C32 73.3(5) . . . . ?
C30 C31 C32 C33 169.7(5) . . . . ?
C31 C32 C33 C34 -170.9(7) . . . . ?
C32 C33 C34 C35 176.4(8) . . . . ?

loop_
_cod_related_entry_id
_cod_related_entry_database
_cod_related_entry_code
1 ChemSpider 30653546
